data_4348430
loop_
_publ_author_name
'Liu, Dongmei'
'Qiu, Zaozao'
'Xie, Zuowei'

_publ_section_title
;
 Synthesis, structure, and alkyne insertion of a mixed-sandwich
 zirconacarborane alkyl
;
_journal_issue 5
_journal_name_full 'Inorganic Chemistry Frontiers'
_journal_page_first 467
_journal_paper_doi 10.1039/C4QI00244J
_journal_volume 2
_journal_year 2015
_chemical_formula_sum 'C23 H50 B9 N Si2 Zr'
_chemical_formula_weight 585.33
_space_group_IT_number 14
_space_group_name_Hall '-P 2ybc'
_space_group_name_H-M_alt 'P 1 21/c 1'
_symmetry_cell_setting monoclinic
_symmetry_space_group_name_H-M 'P 1 21/c 1'
_atom_sites_solution_hydrogens geom
_atom_sites_solution_primary direct
_atom_sites_solution_secondary difmap
_audit_creation_method SHELXL-97
_audit_update_record
;
2014-12-26 deposited with the CCDC.
2015-03-12 downloaded from the CCDC.
;
_cell_angle_alpha 90.00
_cell_angle_beta 99.290(3)
_cell_angle_gamma 90.00
_cell_formula_units_Z 4
_cell_length_a 19.577(3)
_cell_length_b 9.9739(13)
_cell_length_c 16.926(2)
_cell_measurement_reflns_used 973
_cell_measurement_temperature 293(2)
_cell_measurement_theta_max 27.77
_cell_measurement_theta_min 2.52
_cell_volume 3261.6(8)
_computing_cell_refinement 'BRUKER SMART CCD DIFFRACTOMETER'
_computing_data_collection 'BRUKER SMART CCD DIFFRACTOMETER'
_computing_data_reduction 'BRUKER SMART CCD DIFFRACTOMETER'
_computing_molecular_graphics 'SIEMENS SHELXTL'
_computing_publication_material 'SIEMENS SHELXTL'
_computing_structure_refinement 'SHELXL-97 (Sheldrick, 1997)'
_computing_structure_solution 'SHELXS-97 (Sheldrick, 1990)'
_diffrn_ambient_temperature 293(2)
_diffrn_measured_fraction_theta_full 0.995
_diffrn_measured_fraction_theta_max 0.995
_diffrn_measurement_device_type 'BRUKER SMART CCD DIFFRACTOMETER'
_diffrn_measurement_method 'OMEGA SCAN'
_diffrn_radiation_monochromator graphite
_diffrn_radiation_source 'fine-focus sealed tube'
_diffrn_radiation_type MoK\a
_diffrn_radiation_wavelength 0.71073
_diffrn_reflns_av_R_equivalents 0.0250
_diffrn_reflns_av_sigmaI/netI 0.0289
_diffrn_reflns_limit_h_max 25
_diffrn_reflns_limit_h_min -23
_diffrn_reflns_limit_k_max 13
_diffrn_reflns_limit_k_min -12
_diffrn_reflns_limit_l_max 15
_diffrn_reflns_limit_l_min -22
_diffrn_reflns_number 21537
_diffrn_reflns_theta_full 28.04
_diffrn_reflns_theta_max 28.04
_diffrn_reflns_theta_min 2.11
_exptl_absorpt_coefficient_mu 0.425
_exptl_absorpt_correction_T_max 1.000
_exptl_absorpt_correction_T_min 0.840352
_exptl_absorpt_correction_type multi-scan
_exptl_crystal_colour Yellow
_exptl_crystal_density_diffrn 1.192
_exptl_crystal_density_method 'not measured'
_exptl_crystal_description block
_exptl_crystal_F_000 1232
_exptl_crystal_size_max 0.50
_exptl_crystal_size_mid 0.40
_exptl_crystal_size_min 0.20
_refine_diff_density_max 0.546
_refine_diff_density_min -0.353
_refine_diff_density_rms 0.052
_refine_ls_extinction_method none
_refine_ls_goodness_of_fit_ref 1.067
_refine_ls_hydrogen_treatment riding
_refine_ls_matrix_type full
_refine_ls_number_parameters 325
_refine_ls_number_reflns 7858
_refine_ls_number_restraints 0
_refine_ls_restrained_S_all 1.067
_refine_ls_R_factor_all 0.0472
_refine_ls_R_factor_gt 0.0341
_refine_ls_shift/su_max 0.001
_refine_ls_shift/su_mean 0.000
_refine_ls_structure_factor_coef Fsqd
_refine_ls_weighting_details 'calc w=1/[\s^2^(Fo^2^)+(0.0437P)^2^+1.2530P] where P=(Fo^2^+2Fc^2^)/3'
_refine_ls_weighting_scheme calc
_refine_ls_wR_factor_gt 0.0881
_refine_ls_wR_factor_ref 0.0961
_reflns_number_gt 6348
_reflns_number_total 7858
_reflns_threshold_expression >2sigma(I)
_cod_data_source_file c4qi00244j2.cif
_cod_data_source_block 2a
_cod_depositor_comments
;
The following automatic conversions were performed:

data item '_symmetry_cell_setting' value 'Monoclinic' was changed to
'monoclinic' in accordance with the
/home/saulius/struct/COD-crude-data/automatic-downloads/DataCite-retrospective/RSC/depositions/lib/dictionaries/cif_core.dic
dictionary named 'cif_core.dic' version 2.4.2 last updated on
2011-04-26.

Automatic conversion script
Id: cif_fix_values 6909 2019-04-08 15:41:33Z antanas 
;
_cod_original_cell_volume 3261.6(7)
_cod_original_sg_symbol_H-M P2(1)/c
_cod_database_code 4348430

loop_
_symmetry_equiv_pos_as_xyz
'x, y, z'
'-x, y+1/2, -z+1/2'
'-x, -y, -z'
'x, -y-1/2, z-1/2'

loop_
_atom_site_label
_atom_site_type_symbol
_atom_site_fract_x
_atom_site_fract_y
_atom_site_fract_z
_atom_site_U_iso_or_equiv
_atom_site_adp_type
_atom_site_occupancy
_atom_site_symmetry_multiplicity
_atom_site_calc_flag
_atom_site_refinement_flags
Zr1 Zr 0.263331(9) 0.539681(18) 0.408046(11) 0.03385(7) Uani 1 1 d .
N1 N 0.32543(9) 0.54848(17) 0.29911(10) 0.0414(4) Uani 1 1 d .
Si1 Si 0.10735(4) 0.32160(10) 0.27488(6) 0.0780(3) Uani 1 1 d .
Si2 Si 0.11519(4) 0.72732(10) 0.51314(6) 0.0780(3) Uani 1 1 d .
C1 C 0.37058(10) 0.37868(19) 0.44348(12) 0.0377(4) Uani 1 1 d .
C2 C 0.37643(10) 0.5002(2) 0.50403(12) 0.0370(4) Uani 1 1 d .
H2 H 0.4041 0.5906 0.4896 0.044 Uiso 1 1 calc R
C11 C 0.40775(12) 0.3826(2) 0.37062(13) 0.0466(5) Uani 1 1 d .
H11A H 0.4566 0.3653 0.3880 0.056 Uiso 1 1 calc R
H11B H 0.3897 0.3116 0.3340 0.056 Uiso 1 1 calc R
C12 C 0.39965(11) 0.5145(2) 0.32692(13) 0.0455(5) Uani 1 1 d .
H12A H 0.4209 0.5848 0.3622 0.055 Uiso 1 1 calc R
H12B H 0.4236 0.5103 0.2811 0.055 Uiso 1 1 calc R
C13 C 0.29950(14) 0.4611(3) 0.22951(14) 0.0592(6) Uani 1 1 d .
H13A H 0.3282 0.4722 0.1890 0.089 Uiso 1 1 calc R
H13B H 0.2527 0.4855 0.2081 0.089 Uiso 1 1 calc R
H13C H 0.3008 0.3691 0.2465 0.089 Uiso 1 1 calc R
C14 C 0.32373(12) 0.6915(2) 0.27290(13) 0.0504(5) Uani 1 1 d .
H14A H 0.2801 0.7093 0.2384 0.060 Uiso 1 1 calc R
H14B H 0.3607 0.7070 0.2421 0.060 Uiso 1 1 calc R
C15 C 0.33187(12) 0.7865(2) 0.34293(13) 0.0459(5) Uani 1 1 d .
C16 C 0.35859(15) 0.9241(3) 0.32290(17) 0.0620(7) Uani 1 1 d .
H16A H 0.3372 0.9484 0.2691 0.074 Uiso 1 1 calc R
H16B H 0.3444 0.9897 0.3593 0.074 Uiso 1 1 calc R
C17 C 0.43635(16) 0.9311(3) 0.3282(2) 0.0810(9) Uani 1 1 d .
H17A H 0.4495 1.0200 0.3148 0.122 Uiso 1 1 calc R
H17B H 0.4509 0.8681 0.2913 0.122 Uiso 1 1 calc R
H17C H 0.4580 0.9096 0.3816 0.122 Uiso 1 1 calc R
C18 C 0.31366(11) 0.7479(2) 0.41237(13) 0.0424(5) Uani 1 1 d .
C19 C 0.31896(13) 0.8452(2) 0.48248(14) 0.0533(6) Uani 1 1 d .
H19A H 0.3086 0.9347 0.4614 0.064 Uiso 1 1 calc R
H19B H 0.2837 0.8219 0.5144 0.064 Uiso 1 1 calc R
C20 C 0.38839(15) 0.8487(3) 0.53694(15) 0.0639(7) Uani 1 1 d .
H20A H 0.3868 0.9125 0.5791 0.096 Uiso 1 1 calc R
H20B H 0.4237 0.8745 0.5066 0.096 Uiso 1 1 calc R
H20C H 0.3987 0.7615 0.5597 0.096 Uiso 1 1 calc R
C21 C 0.16530(12) 0.7002(3) 0.35653(16) 0.0589(6) Uani 1 1 d .
H21A H 0.1707 0.7965 0.3477 0.071 Uiso 1 1 calc R
C22 C 0.16374(12) 0.6009(3) 0.29778(14) 0.0556(6) Uani 1 1 d .
H22A H 0.1681 0.6173 0.2417 0.067 Uiso 1 1 calc R
C23 C 0.14416(12) 0.4763(3) 0.32880(14) 0.0514(6) Uani 1 1 d .
C24 C 0.13347(11) 0.5061(3) 0.40778(14) 0.0486(5) Uani 1 1 d .
H24A H 0.1143 0.4425 0.4425 0.058 Uiso 1 1 calc R
C25 C 0.14668(11) 0.6419(3) 0.42686(15) 0.0534(6) Uani 1 1 d .
C26 C 0.1424(2) 0.2804(5) 0.1849(3) 0.148(2) Uani 1 1 d .
H26A H 0.1207 0.2003 0.1614 0.222 Uiso 1 1 calc R
H26B H 0.1914 0.2662 0.1983 0.222 Uiso 1 1 calc R
H26C H 0.1336 0.3529 0.1473 0.222 Uiso 1 1 calc R
C27 C 0.01381(16) 0.3497(6) 0.2512(3) 0.1352(19) Uani 1 1 d .
H27A H -0.0079 0.2731 0.2233 0.203 Uiso 1 1 calc R
H27B H 0.0049 0.4278 0.2179 0.203 Uiso 1 1 calc R
H27C H -0.0046 0.3630 0.2998 0.203 Uiso 1 1 calc R
C28 C 0.1187(3) 0.1767(5) 0.3453(4) 0.175(3) Uani 1 1 d .
H28A H 0.0999 0.0974 0.3179 0.263 Uiso 1 1 calc R
H28B H 0.0949 0.1945 0.3896 0.263 Uiso 1 1 calc R
H28C H 0.1671 0.1636 0.3647 0.263 Uiso 1 1 calc R
C29 C 0.1376(3) 0.9061(5) 0.5182(5) 0.207(4) Uani 1 1 d .
H29A H 0.1208 0.9464 0.5628 0.311 Uiso 1 1 calc R
H29B H 0.1168 0.9495 0.4696 0.311 Uiso 1 1 calc R
H29C H 0.1870 0.9159 0.5247 0.311 Uiso 1 1 calc R
C30 C 0.01974(17) 0.7149(6) 0.4920(2) 0.135(2) Uani 1 1 d .
H30A H 0.0005 0.7572 0.5344 0.203 Uiso 1 1 calc R
H30B H 0.0064 0.6222 0.4885 0.203 Uiso 1 1 calc R
H30C H 0.0028 0.7589 0.4423 0.203 Uiso 1 1 calc R
C31 C 0.1461(2) 0.6445(6) 0.6098(2) 0.145(2) Uani 1 1 d .
H31A H 0.1287 0.6917 0.6519 0.217 Uiso 1 1 calc R
H31B H 0.1958 0.6453 0.6200 0.217 Uiso 1 1 calc R
H31C H 0.1299 0.5535 0.6079 0.217 Uiso 1 1 calc R
B3 B 0.30881(13) 0.5097(2) 0.55168(14) 0.0391(5) Uani 1 1 d .
H3 H 0.2890 0.6039 0.5731 0.047 Uiso 1 1 calc R
B4 B 0.25563(12) 0.3716(2) 0.51947(14) 0.0406(5) Uani 1 1 d .
H4 H 0.1997 0.3648 0.5203 0.049 Uiso 1 1 calc R
B5 B 0.29699(13) 0.2966(2) 0.44568(15) 0.0422(5) Uani 1 1 d .
H5 H 0.2690 0.2435 0.3933 0.051 Uiso 1 1 calc R
B6 B 0.42942(13) 0.3658(3) 0.53133(16) 0.0459(6) Uani 1 1 d .
H6 H 0.4861 0.3646 0.5354 0.055 Uiso 1 1 calc R
B7 B 0.38967(13) 0.4502(3) 0.60237(15) 0.0460(6) Uani 1 1 d .
H7 H 0.4201 0.5048 0.6526 0.055 Uiso 1 1 calc R
B8 B 0.31251(13) 0.3631(3) 0.61182(15) 0.0465(6) Uani 1 1 d .
H8 H 0.2928 0.3596 0.6691 0.056 Uiso 1 1 calc R
B9 B 0.30505(13) 0.2250(3) 0.54318(16) 0.0476(6) Uani 1 1 d .
H9 H 0.2805 0.1294 0.5549 0.057 Uiso 1 1 calc R
B10 B 0.37764(13) 0.2291(3) 0.49329(17) 0.0480(6) Uani 1 1 d .
H10 H 0.4002 0.1374 0.4721 0.058 Uiso 1 1 calc R
B11 B 0.38779(14) 0.2723(3) 0.59704(17) 0.0518(6) Uani 1 1 d .
H11 H 0.4164 0.2087 0.6443 0.062 Uiso 1 1 calc R

loop_
_atom_site_aniso_label
_atom_site_aniso_U_11
_atom_site_aniso_U_22
_atom_site_aniso_U_33
_atom_site_aniso_U_23
_atom_site_aniso_U_13
_atom_site_aniso_U_12
Zr1 0.03339(10) 0.03586(11) 0.03296(10) -0.00007(7) 0.00734(7) -0.00124(8)
N1 0.0440(9) 0.0478(10) 0.0331(8) -0.0058(7) 0.0086(7) -0.0041(8)
Si1 0.0456(4) 0.0957(6) 0.0889(6) -0.0355(5) -0.0008(4) -0.0133(4)
Si2 0.0522(4) 0.0973(7) 0.0883(6) -0.0320(5) 0.0230(4) 0.0085(4)
C1 0.0368(10) 0.0338(10) 0.0433(11) -0.0016(8) 0.0090(8) -0.0011(8)
C2 0.0386(10) 0.0342(9) 0.0386(10) 0.0007(8) 0.0072(8) -0.0048(8)
C11 0.0449(11) 0.0465(12) 0.0517(12) -0.0049(10) 0.0178(10) 0.0024(10)
C12 0.0417(11) 0.0569(13) 0.0413(11) -0.0017(9) 0.0169(9) -0.0035(10)
C13 0.0602(15) 0.0745(17) 0.0432(12) -0.0197(12) 0.0098(11) -0.0060(13)
C14 0.0532(13) 0.0595(14) 0.0395(11) 0.0111(10) 0.0102(10) -0.0041(11)
C15 0.0478(12) 0.0416(11) 0.0483(12) 0.0080(9) 0.0072(9) 0.0007(9)
C16 0.0756(18) 0.0493(13) 0.0629(16) 0.0155(12) 0.0168(13) -0.0048(13)
C17 0.078(2) 0.089(2) 0.078(2) 0.0208(17) 0.0169(16) -0.0257(17)
C18 0.0458(11) 0.0365(10) 0.0453(11) 0.0020(8) 0.0088(9) 0.0015(9)
C19 0.0705(16) 0.0357(11) 0.0569(14) -0.0043(10) 0.0197(12) -0.0022(11)
C20 0.0873(19) 0.0486(14) 0.0554(14) -0.0132(11) 0.0099(13) -0.0103(13)
C21 0.0425(12) 0.0588(15) 0.0747(17) 0.0137(13) 0.0071(11) 0.0128(11)
C22 0.0433(12) 0.0773(17) 0.0445(12) 0.0118(12) 0.0017(10) 0.0095(12)
C23 0.0369(11) 0.0669(15) 0.0476(13) -0.0050(11) -0.0014(9) 0.0015(10)
C24 0.0317(10) 0.0648(14) 0.0487(12) 0.0037(11) 0.0046(9) -0.0013(10)
C25 0.0374(11) 0.0633(15) 0.0597(14) -0.0066(12) 0.0087(10) 0.0053(10)
C26 0.092(3) 0.188(5) 0.172(4) -0.129(4) 0.050(3) -0.048(3)
C27 0.0479(18) 0.207(5) 0.147(4) -0.079(4) 0.003(2) -0.016(2)
C28 0.168(5) 0.104(4) 0.228(6) 0.002(4) -0.043(5) -0.069(4)
C29 0.204(6) 0.106(4) 0.353(10) -0.097(5) 0.171(7) -0.018(4)
C30 0.0572(19) 0.240(6) 0.113(3) -0.038(4) 0.026(2) 0.025(3)
C31 0.122(3) 0.252(6) 0.061(2) -0.044(3) 0.016(2) 0.070(4)
B3 0.0425(12) 0.0396(11) 0.0371(12) -0.0004(9) 0.0119(9) -0.0042(10)
B4 0.0379(11) 0.0414(12) 0.0431(12) 0.0053(10) 0.0087(9) -0.0054(10)
B5 0.0414(12) 0.0347(11) 0.0506(13) -0.0022(10) 0.0076(10) -0.0059(10)
B6 0.0363(12) 0.0464(13) 0.0534(14) 0.0063(11) 0.0025(10) 0.0005(10)
B7 0.0448(13) 0.0523(14) 0.0395(12) 0.0033(10) 0.0025(10) -0.0095(11)
B8 0.0484(13) 0.0502(14) 0.0414(12) 0.0104(11) 0.0088(10) -0.0073(11)
B9 0.0462(13) 0.0379(12) 0.0589(15) 0.0103(11) 0.0088(11) -0.0071(10)
B10 0.0451(13) 0.0351(12) 0.0647(16) 0.0063(11) 0.0113(12) 0.0011(10)
B11 0.0451(13) 0.0506(15) 0.0575(15) 0.0167(12) 0.0019(11) -0.0017(11)

loop_
_atom_type_symbol
_atom_type_description
_atom_type_scat_dispersion_real
_atom_type_scat_dispersion_imag
_atom_type_scat_source
C C 0.0033 0.0016 'International Tables Vol C Tables 4.2.6.8 and 6.1.1.4'
H H 0.0000 0.0000 'International Tables Vol C Tables 4.2.6.8 and 6.1.1.4'
B B 0.0013 0.0007 'International Tables Vol C Tables 4.2.6.8 and 6.1.1.4'
N N 0.0061 0.0033 'International Tables Vol C Tables 4.2.6.8 and 6.1.1.4'
Si Si 0.0817 0.0704 'International Tables Vol C Tables 4.2.6.8 and 6.1.1.4'
Zr Zr -2.9673 0.5597 'International Tables Vol C Tables 4.2.6.8 and 6.1.1.4'

loop_
_geom_angle_atom_site_label_1
_geom_angle_atom_site_label_2
_geom_angle_atom_site_label_3
_geom_angle
C18 Zr1 N1 73.71(7)
C18 Zr1 B3 89.62(8)
N1 Zr1 B3 128.49(7)
C18 Zr1 C21 74.78(8)
N1 Zr1 C21 99.41(8)
B3 Zr1 C21 123.11(9)
C18 Zr1 C22 94.62(8)
N1 Zr1 C22 81.32(7)
B3 Zr1 C22 149.63(8)
C21 Zr1 C22 31.95(9)
C18 Zr1 B4 130.46(8)
N1 Zr1 B4 134.45(7)
B3 Zr1 B4 41.05(8)
C21 Zr1 B4 122.48(8)
C22 Zr1 B4 124.81(8)
C18 Zr1 C2 78.22(7)
N1 Zr1 C2 89.98(6)
B3 Zr1 C2 38.54(7)
C21 Zr1 C2 147.48(8)
C22 Zr1 C2 170.05(7)
B4 Zr1 C2 64.95(7)
C18 Zr1 C24 122.61(8)
N1 Zr1 C24 129.57(7)
B3 Zr1 C24 100.71(8)
C21 Zr1 C24 52.30(8)
C22 Zr1 C24 52.28(8)
B4 Zr1 C24 74.81(8)
C2 Zr1 C24 137.55(7)
C18 Zr1 B5 139.08(8)
N1 Zr1 B5 94.86(7)
B3 Zr1 B5 66.66(8)
C21 Zr1 B5 146.04(8)
C22 Zr1 B5 122.96(9)
B4 Zr1 B5 40.30(8)
C2 Zr1 B5 62.31(7)
C24 Zr1 B5 95.27(8)
C18 Zr1 C25 91.30(8)
N1 Zr1 C25 131.34(7)
B3 Zr1 C25 96.47(8)
C21 Zr1 C25 32.36(8)
C22 Zr1 C25 53.45(8)
B4 Zr1 C25 90.54(8)
C2 Zr1 C25 132.76(7)
C24 Zr1 C25 31.82(8)
B5 Zr1 C25 122.85(8)
C18 Zr1 C23 125.94(8)
N1 Zr1 C23 98.01(7)
B3 Zr1 C23 129.47(8)
C21 Zr1 C23 53.55(8)
C22 Zr1 C23 32.31(8)
B4 Zr1 C23 93.85(8)
C2 Zr1 C23 155.79(7)
C24 Zr1 C23 32.02(8)
B5 Zr1 C23 94.14(8)
C25 Zr1 C23 54.04(8)
C18 Zr1 C1 102.83(7)
N1 Zr1 C1 73.11(6)
B3 Zr1 C1 63.54(7)
C21 Zr1 C1 172.51(8)
C22 Zr1 C1 143.21(8)
B4 Zr1 C1 64.55(7)
C2 Zr1 C1 35.38(6)
C24 Zr1 C1 132.41(7)
B5 Zr1 C1 37.27(7)
C25 Zr1 C1 154.97(7)
C23 Zr1 C1 126.21(7)
C13 N1 C12 107.89(17)
C13 N1 C14 109.66(18)
C12 N1 C14 106.55(17)
C13 N1 Zr1 116.26(14)
C12 N1 Zr1 110.00(12)
C14 N1 Zr1 106.09(13)
C26 Si1 C27 110.5(2)
C26 Si1 C28 109.8(3)
C27 Si1 C28 105.7(3)
C26 Si1 C23 115.25(16)
C27 Si1 C23 105.82(17)
C28 Si1 C23 109.26(17)
C29 Si2 C31 110.6(3)
C29 Si2 C30 107.5(3)
C31 Si2 C30 108.5(2)
C29 Si2 C25 111.8(2)
C31 Si2 C25 112.61(15)
C30 Si2 C25 105.53(15)
C11 C1 C2 120.63(17)
C11 C1 B5 123.84(18)
C2 C1 B5 109.62(16)
C11 C1 B10 114.12(17)
C2 C1 B10 111.01(17)
B5 C1 B10 63.90(14)
C11 C1 B6 110.90(17)
C2 C1 B6 62.06(14)
B5 C1 B6 113.75(17)
B10 C1 B6 61.45(14)
C11 C1 Zr1 105.45(13)
C2 C1 Zr1 69.61(10)
B5 C1 Zr1 69.13(11)
B10 C1 Zr1 130.00(13)
B6 C1 Zr1 129.47(13)
C1 C2 B3 112.29(16)
C1 C2 B6 63.37(14)
B3 C2 B6 114.18(17)
C1 C2 B7 112.97(17)
B3 C2 B7 63.45(14)
B6 C2 B7 61.37(14)
C1 C2 Zr1 75.01(10)
B3 C2 Zr1 67.86(11)
B6 C2 Zr1 135.81(13)
B7 C2 Zr1 129.84(14)
C12 C11 C1 113.08(17)
N1 C12 C11 111.94(18)
N1 C14 C15 111.92(17)
C18 C15 C14 120.0(2)
C18 C15 C16 127.1(2)
C14 C15 C16 112.8(2)
C17 C16 C15 114.0(2)
C15 C18 C19 120.4(2)
C15 C18 Zr1 113.97(16)
C19 C18 Zr1 125.19(15)
C20 C19 C18 115.5(2)
C22 C21 C25 109.0(2)
C22 C21 Zr1 74.14(13)
C25 C21 Zr1 74.75(13)
C21 C22 C23 109.4(2)
C21 C22 Zr1 73.91(13)
C23 C22 Zr1 74.97(13)
C24 C23 C22 104.7(2)
C24 C23 Si1 121.83(19)
C22 C23 Si1 129.99(19)
C24 C23 Zr1 73.54(12)
C22 C23 Zr1 72.72(13)
Si1 C23 Zr1 134.40(12)
C25 C24 C23 111.6(2)
C25 C24 Zr1 74.23(13)
C23 C24 Zr1 74.44(13)
C24 C25 C21 105.3(2)
C24 C25 Si2 122.95(19)
C21 C25 Si2 128.7(2)
C24 C25 Zr1 73.95(13)
C21 C25 Zr1 72.89(13)
Si2 C25 Zr1 133.36(12)
C2 B3 B4 106.43(17)
C2 B3 B8 105.62(18)
B4 B3 B8 60.03(13)
C2 B3 B7 59.82(14)
B4 B3 B7 108.94(17)
B8 B3 B7 59.83(14)
C2 B3 Zr1 73.60(11)
B4 B3 Zr1 71.84(11)
B8 B3 Zr1 129.71(15)
B7 B3 Zr1 131.90(15)
B3 B4 B5 103.63(16)
B3 B4 B9 107.65(17)
B5 B4 B9 60.72(15)
B3 B4 B8 60.46(14)
B5 B4 B8 108.09(18)
B9 B4 B8 61.01(15)
B3 B4 Zr1 67.11(10)
B5 B4 Zr1 70.46(11)
B9 B4 Zr1 128.22(15)
B8 B4 Zr1 125.58(14)
C1 B5 B4 107.80(17)
C1 B5 B9 105.70(17)
B4 B5 B9 59.70(14)
C1 B5 B10 59.29(13)
B4 B5 B10 108.34(18)
B9 B5 B10 59.40(15)
C1 B5 Zr1 73.60(11)
B4 B5 Zr1 69.24(11)
B9 B5 Zr1 126.11(15)
B10 B5 Zr1 129.90(14)
C2 B6 C1 54.57(12)
C2 B6 B7 59.44(14)
C1 B6 B7 104.25(17)
C2 B6 B11 105.35(18)
C1 B6 B11 105.76(17)
B7 B6 B11 61.02(16)
C2 B6 B10 102.70(16)
C1 B6 B10 58.60(13)
B7 B6 B10 109.32(18)
B11 B6 B10 61.27(16)
C2 B7 B6 59.19(14)
C2 B7 B8 103.43(16)
B6 B7 B8 107.84(18)
C2 B7 B3 56.72(13)
B6 B7 B3 106.82(17)
B8 B7 B3 60.08(14)
C2 B7 B11 104.00(18)
B6 B7 B11 59.50(16)
B8 B7 B11 60.27(15)
B3 B7 B11 107.43(18)
B4 B8 B7 108.73(17)
B4 B8 B3 59.52(13)
B7 B8 B3 60.09(14)
B4 B8 B11 108.49(19)
B7 B8 B11 60.01(15)
B3 B8 B11 107.23(18)
B4 B8 B9 59.34(14)
B7 B8 B9 107.43(18)
B3 B8 B9 105.64(17)
B11 B8 B9 60.06(15)
B4 B9 B10 109.04(17)
B4 B9 B5 59.58(14)
B10 B9 B5 60.39(15)
B4 B9 B11 108.41(18)
B10 B9 B11 60.37(15)
B5 B9 B11 107.70(17)
B4 B9 B8 59.65(14)
B10 B9 B8 107.72(18)
B5 B9 B8 106.15(17)
B11 B9 B8 59.66(15)
C1 B10 B6 59.95(13)
C1 B10 B9 104.40(17)
B6 B10 B9 107.67(19)
C1 B10 B5 56.81(13)
B6 B10 B5 106.78(17)
B9 B10 B5 60.21(14)
C1 B10 B11 105.16(18)
B6 B10 B11 59.15(15)
B9 B10 B11 60.43(16)
B5 B10 B11 107.61(19)
B6 B11 B7 59.48(15)
B6 B11 B8 107.39(18)
B7 B11 B8 59.72(15)
B6 B11 B10 59.58(15)
B7 B11 B10 106.78(18)
B8 B11 B10 107.29(18)
B6 B11 B9 107.03(18)
B7 B11 B9 107.39(18)
B8 B11 B9 60.28(15)
B10 B11 B9 59.21(15)

loop_
_geom_bond_atom_site_label_1
_geom_bond_atom_site_label_2
_geom_bond_distance
Zr1 C18 2.295(2)
Zr1 N1 2.3684(17)
Zr1 B3 2.468(2)
Zr1 C21 2.543(2)
Zr1 C22 2.546(2)
Zr1 B4 2.546(2)
Zr1 C2 2.556(2)
Zr1 C24 2.564(2)
Zr1 B5 2.566(2)
Zr1 C25 2.567(2)
Zr1 C23 2.575(2)
Zr1 C1 2.634(2)
N1 C13 1.487(3)
N1 C12 1.492(3)
N1 C14 1.492(3)
Si1 C26 1.816(4)
Si1 C27 1.832(3)
Si1 C28 1.864(5)
Si1 C23 1.876(3)
Si2 C29 1.835(5)
Si2 C31 1.846(4)
Si2 C30 1.849(4)
Si2 C25 1.879(3)
C1 C11 1.530(3)
C1 C2 1.579(3)
C1 B5 1.663(3)
C1 B10 1.708(3)
C1 B6 1.732(3)
C2 B3 1.660(3)
C2 B6 1.712(3)
C2 B7 1.717(3)
C11 C12 1.505(3)
C14 C15 1.506(3)
C15 C18 1.339(3)
C15 C16 1.526(3)
C16 C17 1.512(4)
C18 C19 1.524(3)
C19 C20 1.515(4)
C21 C22 1.401(4)
C21 C25 1.424(4)
C22 C23 1.425(4)
C23 C24 1.418(3)
C24 C25 1.407(4)
B3 B4 1.760(3)
B3 B8 1.776(3)
B3 B7 1.776(4)
B4 B5 1.761(4)
B4 B9 1.763(3)
B4 B8 1.769(3)
B5 B9 1.781(4)
B5 B10 1.785(4)
B6 B7 1.750(4)
B6 B11 1.750(4)
B6 B10 1.758(4)
B7 B8 1.772(4)
B7 B11 1.777(4)
B8 B11 1.782(4)
B8 B9 1.793(4)
B9 B10 1.767(4)
B9 B11 1.789(4)
B10 B11 1.788(4)
